data_2002699
loop_
_publ_author_name
'M\"uller-Buschbaum, Hk.'
'Szillat, H.'

_publ_section_title
;
 Zur Kristallchemie der Kupfer-Lanthanoid-Oxowolframate: (I)
 triklin-\a-CuTbW~2~O~8~, (II) monoklin-CuInW~2~O~8~ und (III)
 monoklin-CuYW~2~O~8~
;
_journal_coden_ASTM ZAACAB
_journal_issue 4
_journal_name_full
;
 Zeitschrift f\"ur Anorganische und Allgemeine Chemie
;
_journal_page_first 642
_journal_page_last 646
_journal_paper_doi 10.1002/zaac.19946200410
_journal_volume 620
_journal_year 1994
_chemical_formula_structural 'Cu Y W2 O8'
_chemical_formula_sum 'Cu O8 W2 Y'
_chemical_name_systematic 'Copper yttrium ditungsten oxide'
_space_group_IT_number 13
_symmetry_cell_setting monoclinic
_symmetry_Int_Tables_number 13
_symmetry_space_group_name_Hall '-P 2yac'
_symmetry_space_group_name_H-M 'P 1 2/n 1'
_cell_angle_alpha 90
_cell_angle_beta 94.23(0)
_cell_angle_gamma 90
_cell_formula_units_Z 2
_cell_length_a 10.0504(11)
_cell_length_b 5.8214(9)
_cell_length_c 5.0224(10)
_cell_volume 293.0
_refine_ls_R_factor_all 0.047
_cod_database_code 2002699

loop_
_symmetry_equiv_pos_as_xyz
x,y,z
-x,-y,-z
1/2-x,y,1/2-z
1/2+x,-y,1/2+z

loop_
_atom_site_aniso_label
_atom_site_aniso_U_11
_atom_site_aniso_U_12
_atom_site_aniso_U_13
_atom_site_aniso_U_22
_atom_site_aniso_U_23
_atom_site_aniso_U_33
W1 0.0072(2) -0.0004(2) -0.0011(2) 0.0103(2) -0.0001(2) 0.0088(2)
Y1 0.0062(5) 0.0033(7) 0.0013(5) 0.0145(6) 0.0135(7) 0.0172(6)
Cu1 0.0168(6) 0.0018(7) -0.0023(6) 0.0414(7) 0.0212(7) 0.0216(7)
O1 0.0155(7) 0.0026(7) -0.0083(7) 0.0156(7) 0.0012(7) 0.0152(7)
O2 0.0118(7) 0.0012(7) 0.0044(7) 0.0083(7) -0.0001(7) 0.0184(7)
O3 0.0183(7) -0.0056(7) 0.0010(7) 0.0142(7) -0.0028(7) 0.0165(7)
O4 0.0115(7) 0.0044(7) -0.0059(7) 0.0148(7) -0.0012(7) 0.0178(7)

loop_
_atom_site_label
_atom_site_type_symbol
_atom_site_symmetry_multiplicity
_atom_site_Wyckoff_symbol
_atom_site_fract_x
_atom_site_fract_y
_atom_site_fract_z
_atom_site_occupancy
_atom_site_attached_hydrogens
_atom_site_calc_flag
W1 W6+ 4 g 0.0158(1) 0.1801(1) 0.2525(1) 1. 0 d
Y1 Y3+ 2 e 0.25 0.7018(4) 0.25 1. 0 d
Cu1 Cu2+ 2 f 0.25 0.2676(5) 0.75 1. 0 d
O1 O2- 4 g 0.8934(6) 0.3708(7) 0.1019(7) 1. 0 d
O2 O2- 4 g 0.4073(6) 0.8882(7) 0.0517(7) 1. 0 d
O3 O2- 4 g 0.8874(6) 0.9249(7) 0.0195(7) 1. 0 d
O4 O2- 4 g 0.3629(6) 0.3744(7) 0.0961(7) 1. 0 d

loop_
_atom_type_symbol
_atom_type_oxidation_number
W6+ 5.500
Y3+ 3.000
Cu2+ 2.000
O2- -2.000
